data_7239525
loop_
_publ_author_name
'Fu, Lei'
'Liu, Yu'
'Pan, Mei'
'Kuang, Xiao-Jun'
'Yan, Cheng'
'Li, Kang'
'Wei, Shi-Chao'
'Su, Cheng-Yong'

_publ_section_title
;
 Accumulation of versatile iodine species by a porous hydrogen-bonding
 Cu(ii) coordination framework
;
_journal_issue 30
_journal_name_full 'Journal of Materials Chemistry A'
_journal_page_first 8575
_journal_paper_doi 10.1039/c3ta11157a
_journal_volume 1
_journal_year 2013
_chemical_formula_sum 'C156 H132 Cu6 I6 N42 O12'
_chemical_formula_weight 3929.68
_space_group_IT_number 205
_space_group_name_Hall '-P 2ac 2ab 3'
_space_group_name_H-M_alt 'P a -3'
_symmetry_cell_setting cubic
_symmetry_space_group_name_H-M 'P a -3'
_atom_sites_solution_hydrogens geom
_atom_sites_solution_primary direct
_atom_sites_solution_secondary difmap
_audit_creation_method SHELXL-97
_cell_angle_alpha 90.00
_cell_angle_beta 90.00
_cell_angle_gamma 90.00
_cell_formula_units_Z 4
_cell_length_a 27.31030(10)
_cell_length_b 27.31030(10)
_cell_length_c 27.31030(10)
_cell_measurement_reflns_used 7109
_cell_measurement_temperature 150(2)
_cell_measurement_theta_max 62.4981
_cell_measurement_theta_min 3.2337
_cell_volume 20369.46(13)
_computing_structure_refinement 'SHELXL-97 (Sheldrick, 1997)'
_computing_structure_solution 'SHELXS-97 (Sheldrick, 1990)'
_diffrn_ambient_temperature 150(2)
_diffrn_measured_fraction_theta_full 0.986
_diffrn_measured_fraction_theta_max 0.986
_diffrn_measurement_device_type 'Xcalibur, Sapphire3, Gemini ultra'
_diffrn_radiation_monochromator mirror
_diffrn_radiation_source 'Enhance Ultra (Cu) X-ray Source'
_diffrn_radiation_type CuK\a
_diffrn_radiation_wavelength 1.54178
_diffrn_reflns_av_R_equivalents 0.0387
_diffrn_reflns_av_sigmaI/netI 0.0423
_diffrn_reflns_limit_h_max 13
_diffrn_reflns_limit_h_min -30
_diffrn_reflns_limit_k_max 16
_diffrn_reflns_limit_k_min -26
_diffrn_reflns_limit_l_max 29
_diffrn_reflns_limit_l_min -30
_diffrn_reflns_number 15630
_diffrn_reflns_theta_full 62.59
_diffrn_reflns_theta_max 62.59
_diffrn_reflns_theta_min 3.24
_exptl_absorpt_coefficient_mu 8.288
_exptl_absorpt_correction_T_max 0.4912
_exptl_absorpt_correction_T_min 0.2880
_exptl_absorpt_correction_type multi-scan
_exptl_absorpt_process_details
;
CrysAlisPro, Oxford Diffraction Ltd.,
Version 1.171.33.66 (release 28-04-2010 CrysAlis171 .NET)
(compiled Apr 28 2010,14:27:37)
Empirical absorption correction using spherical harmonics,
 implemented in SCALE3 ABSPACK scaling algorithm.
;
_exptl_crystal_colour Brown
_exptl_crystal_density_diffrn 1.281
_exptl_crystal_density_method 'not measured'
_exptl_crystal_description Octahedral
_exptl_crystal_F_000 7800
_exptl_crystal_size_max 0.20
_exptl_crystal_size_mid 0.20
_exptl_crystal_size_min 0.10
_refine_diff_density_max 0.467
_refine_diff_density_min -0.959
_refine_diff_density_rms 0.076
_refine_ls_extinction_method none
_refine_ls_goodness_of_fit_ref 1.021
_refine_ls_hydrogen_treatment constr
_refine_ls_matrix_type full
_refine_ls_number_parameters 334
_refine_ls_number_reflns 5376
_refine_ls_number_restraints 0
_refine_ls_restrained_S_all 1.021
_refine_ls_R_factor_all 0.0407
_refine_ls_R_factor_gt 0.0335
_refine_ls_shift/su_max 0.001
_refine_ls_shift/su_mean 0.000
_refine_ls_structure_factor_coef Fsqd
_refine_ls_weighting_details 'calc w=1/[\s^2^(Fo^2^)+(0.0413P)^2^+0.0000P] where P=(Fo^2^+2Fc^2^)/3'
_refine_ls_weighting_scheme calc
_refine_ls_wR_factor_gt 0.0816
_refine_ls_wR_factor_ref 0.0829
_reflns_number_gt 4224
_reflns_number_total 5376
_reflns_threshold_expression >2sigma(I)
_cod_data_source_file c3ta11157a.txt
_cod_data_source_block 1a
_cod_depositor_comments
;
The following automatic conversions were performed:

data item '_exptl_absorpt_correction_type' value 'Multi-scan' was
changed to 'multi-scan' in accordance with the
/home/saulius/struct/COD-crude-data/automatic-downloads/DataCite-retrospective/RSC/depositions/lib/dictionaries/cif_core.dic
dictionary named 'cif_core.dic' version 2.4.2 last updated on
2011-04-26.

data item '_symmetry_cell_setting' value 'Cubic' was changed to
'cubic' in accordance with the
/home/saulius/struct/COD-crude-data/automatic-downloads/DataCite-retrospective/RSC/depositions/lib/dictionaries/cif_core.dic
dictionary named 'cif_core.dic' version 2.4.2 last updated on
2011-04-26.

Automatic conversion script
Id: cif_fix_values 6909 2019-04-08 15:41:33Z antanas 
;
_cod_original_sg_symbol_H-M Pa-3
_cod_database_code 7239525

loop_
_symmetry_equiv_pos_as_xyz
'x, y, z'
'-x+1/2, -y, z+1/2'
'-x, y+1/2, -z+1/2'
'x+1/2, -y+1/2, -z'
'z, x, y'
'z+1/2, -x+1/2, -y'
'-z+1/2, -x, y+1/2'
'-z, x+1/2, -y+1/2'
'y, z, x'
'-y, z+1/2, -x+1/2'
'y+1/2, -z+1/2, -x'
'-y+1/2, -z, x+1/2'
'-x, -y, -z'
'x-1/2, y, -z-1/2'
'x, -y-1/2, z-1/2'
'-x-1/2, y-1/2, z'
'-z, -x, -y'
'-z-1/2, x-1/2, y'
'z-1/2, x, -y-1/2'
'z, -x-1/2, y-1/2'
'-y, -z, -x'
'y, -z-1/2, x-1/2'
'-y-1/2, z-1/2, x'
'y-1/2, z, -x-1/2'

loop_
_atom_site_label
_atom_site_type_symbol
_atom_site_fract_x
_atom_site_fract_y
_atom_site_fract_z
_atom_site_U_iso_or_equiv
_atom_site_adp_type
_atom_site_occupancy
_atom_site_symmetry_multiplicity
_atom_site_calc_flag
_atom_site_refinement_flags
I1 I 0.222999(11) 0.522240(10) 0.160048(10) 0.05457(11) Uani 1 1 d .
Cu1 Cu 0.653881(16) 0.851166(16) 0.590018(15) 0.02480(12) Uani 1 1 d .
N1 N 0.68647(9) 0.80871(9) 0.53348(9) 0.0277(6) Uani 1 1 d .
N2 N 0.71717(10) 0.83093(9) 0.62343(10) 0.0278(6) Uani 1 1 d .
N3 N 0.78120(10) 0.78073(10) 0.62268(10) 0.0325(6) Uani 1 1 d .
H3A H 0.8011 0.7573 0.6132 0.039 Uiso 1 1 calc R
N4 N 0.59678(10) 0.80465(10) 0.57471(10) 0.0305(6) Uani 1 1 d .
N5 N 0.56416(11) 0.75352(11) 0.52036(11) 0.0391(7) Uani 1 1 d .
H5B H 0.5614 0.7351 0.4940 0.047 Uiso 1 1 calc R
N6 N 0.66455(9) 0.90579(9) 0.53603(9) 0.0260(6) Uani 1 1 d .
N7 N 0.69529(9) 0.92073(9) 0.46203(9) 0.0261(6) Uani 1 1 d .
C1 C 0.71552(12) 0.76978(12) 0.55799(12) 0.0308(7) Uani 1 1 d .
H1A H 0.7408 0.7567 0.5355 0.037 Uiso 1 1 calc R
H1B H 0.6940 0.7425 0.5684 0.037 Uiso 1 1 calc R
C2 C 0.73888(12) 0.79339(11) 0.60133(12) 0.0286(7) Uani 1 1 d .
C3 C 0.74741(12) 0.84295(11) 0.66260(12) 0.0283(7) Uani 1 1 d .
C4 C 0.74300(13) 0.87876(12) 0.69864(13) 0.0338(8) Uani 1 1 d .
H4A H 0.7159 0.9005 0.6991 0.041 Uiso 1 1 calc R
C5 C 0.77924(14) 0.88159(14) 0.73358(14) 0.0408(9) Uani 1 1 d .
H5A H 0.7770 0.9057 0.7586 0.049 Uiso 1 1 calc R
C6 C 0.81913(15) 0.84983(15) 0.73302(15) 0.0485(10) Uani 1 1 d .
H6A H 0.8435 0.8528 0.7577 0.058 Uiso 1 1 calc R
C7 C 0.82436(14) 0.81403(15) 0.69753(15) 0.0452(9) Uani 1 1 d .
H7A H 0.8516 0.7924 0.6972 0.054 Uiso 1 1 calc R
C8 C 0.78777(12) 0.81133(12) 0.66239(13) 0.0325(7) Uani 1 1 d .
C9 C 0.64698(12) 0.78852(13) 0.50200(12) 0.0328(7) Uani 1 1 d .
H9A H 0.6397 0.8115 0.4749 0.039 Uiso 1 1 calc R
H9B H 0.6574 0.7569 0.4877 0.039 Uiso 1 1 calc R
C10 C 0.60285(12) 0.78137(12) 0.53271(12) 0.0313(7) Uani 1 1 d .
C11 C 0.55029(13) 0.79112(13) 0.59123(13) 0.0368(8) Uani 1 1 d .
C12 C 0.52377(14) 0.80422(16) 0.63228(14) 0.0465(9) Uani 1 1 d .
H12A H 0.5372 0.8252 0.6565 0.056 Uiso 1 1 calc R
C13 C 0.47711(16) 0.78568(19) 0.63680(17) 0.0604(12) Uani 1 1 d .
H13A H 0.4582 0.7947 0.6646 0.072 Uiso 1 1 calc R
C14 C 0.45672(17) 0.7544(2) 0.60238(18) 0.0672(14) Uani 1 1 d .
H14A H 0.4244 0.7425 0.6071 0.081 Uiso 1 1 calc R
C15 C 0.48237(16) 0.74038(18) 0.56172(18) 0.0578(11) Uani 1 1 d .
H15A H 0.4687 0.7189 0.5380 0.069 Uiso 1 1 calc R
C16 C 0.52976(13) 0.75927(15) 0.55670(14) 0.0425(9) Uani 1 1 d .
C17 C 0.71835(12) 0.84203(12) 0.50477(12) 0.0300(7) Uani 1 1 d .
H17A H 0.7501 0.8466 0.5217 0.036 Uiso 1 1 calc R
H17B H 0.7247 0.8281 0.4719 0.036 Uiso 1 1 calc R
C18 C 0.69246(11) 0.88942(12) 0.50027(11) 0.0254(7) Uani 1 1 d .
C19 C 0.64780(11) 0.95116(11) 0.52086(11) 0.0258(7) Uani 1 1 d .
C20 C 0.61645(12) 0.98450(12) 0.54359(12) 0.0291(7) Uani 1 1 d .
H20A H 0.6029 0.9781 0.5749 0.035 Uiso 1 1 calc R
C21 C 0.60599(13) 1.02725(12) 0.51865(13) 0.0356(8) Uani 1 1 d .
H21A H 0.5848 1.0506 0.5333 0.043 Uiso 1 1 calc R
C22 C 0.62583(14) 1.03697(13) 0.47242(13) 0.0380(8) Uani 1 1 d .
H22A H 0.6182 1.0671 0.4568 0.046 Uiso 1 1 calc R
C23 C 0.65610(13) 1.00411(13) 0.44884(12) 0.0356(8) Uani 1 1 d .
H23A H 0.6692 1.0104 0.4172 0.043 Uiso 1 1 calc R
C24 C 0.66623(11) 0.96111(11) 0.47428(11) 0.0269(7) Uani 1 1 d .
C25 C 0.71628(11) 0.91072(12) 0.41414(11) 0.0287(7) Uani 1 1 d .
H25A H 0.7455 0.8897 0.4183 0.034 Uiso 1 1 calc R
H25B H 0.7272 0.9420 0.3994 0.034 Uiso 1 1 calc R
C26 C 0.68013(11) 0.88516(11) 0.37842(10) 0.0211(6) Uani 1 1 d .
O1 O 0.63909(8) 0.87438(8) 0.39475(8) 0.0281(5) Uani 1 1 d .
O2 O 0.69629(8) 0.87808(9) 0.33649(8) 0.0337(5) Uani 1 1 d .

loop_
_atom_site_aniso_label
_atom_site_aniso_U_11
_atom_site_aniso_U_22
_atom_site_aniso_U_33
_atom_site_aniso_U_23
_atom_site_aniso_U_13
_atom_site_aniso_U_12
I1 0.06602(19) 0.05205(17) 0.04563(16) 0.00464(12) 0.01857(13) 0.00241(13)
Cu1 0.0251(2) 0.0266(2) 0.0228(2) 0.00047(18) 0.00254(18) 0.00295(18)
N1 0.0280(14) 0.0275(14) 0.0276(14) 0.0002(11) 0.0007(11) 0.0017(11)
N2 0.0287(14) 0.0252(13) 0.0294(14) 0.0005(11) -0.0018(11) 0.0034(11)
N3 0.0288(14) 0.0295(14) 0.0392(16) -0.0004(12) -0.0013(12) 0.0083(12)
N4 0.0271(14) 0.0332(15) 0.0311(15) 0.0008(12) 0.0011(11) 0.0000(11)
N5 0.0391(17) 0.0397(16) 0.0385(16) -0.0041(13) -0.0057(14) -0.0089(14)
N6 0.0258(13) 0.0284(14) 0.0239(13) 0.0004(11) 0.0017(11) 0.0019(11)
N7 0.0255(13) 0.0307(14) 0.0222(13) 0.0006(11) 0.0018(11) -0.0023(11)
C1 0.0360(18) 0.0279(17) 0.0287(17) -0.0016(13) -0.0006(14) 0.0050(14)
C2 0.0298(17) 0.0250(16) 0.0309(17) 0.0042(13) 0.0030(14) 0.0028(13)
C3 0.0272(16) 0.0266(16) 0.0313(17) 0.0052(14) -0.0011(13) 0.0001(13)
C4 0.0332(18) 0.0277(17) 0.0406(19) -0.0015(15) -0.0019(15) -0.0010(14)
C5 0.044(2) 0.0363(19) 0.042(2) -0.0017(16) -0.0084(17) -0.0085(17)
C6 0.045(2) 0.049(2) 0.052(2) 0.003(2) -0.0170(19) -0.0094(19)
C7 0.0345(19) 0.045(2) 0.056(2) 0.0054(19) -0.0095(18) 0.0054(16)
C8 0.0312(18) 0.0278(17) 0.0384(19) 0.0055(15) -0.0033(15) 0.0010(14)
C9 0.0331(18) 0.0360(18) 0.0291(17) -0.0057(14) -0.0020(14) -0.0003(14)
C10 0.0301(17) 0.0335(18) 0.0301(18) 0.0023(14) -0.0037(14) -0.0011(14)
C11 0.0306(18) 0.0401(19) 0.040(2) 0.0037(16) 0.0001(15) -0.0090(15)
C12 0.040(2) 0.059(2) 0.041(2) -0.0014(18) 0.0058(17) -0.0131(19)
C13 0.040(2) 0.084(3) 0.057(3) -0.005(2) 0.012(2) -0.016(2)
C14 0.041(2) 0.092(4) 0.069(3) 0.002(3) 0.008(2) -0.030(2)
C15 0.046(2) 0.067(3) 0.060(3) 0.002(2) -0.006(2) -0.025(2)
C16 0.035(2) 0.047(2) 0.046(2) 0.0049(18) -0.0036(17) -0.0084(17)
C17 0.0273(16) 0.0321(17) 0.0307(17) 0.0012(14) 0.0052(14) 0.0030(14)
C18 0.0224(15) 0.0322(17) 0.0216(15) 0.0000(13) -0.0012(13) -0.0020(13)
C19 0.0257(16) 0.0275(16) 0.0243(15) -0.0003(13) -0.0039(13) -0.0039(13)
C20 0.0308(17) 0.0301(17) 0.0265(16) -0.0063(13) 0.0020(13) 0.0000(14)
C21 0.042(2) 0.0280(17) 0.0367(19) -0.0041(15) -0.0035(16) 0.0054(15)
C22 0.049(2) 0.0266(17) 0.039(2) 0.0031(15) -0.0054(16) 0.0014(15)
C23 0.044(2) 0.0331(18) 0.0296(17) 0.0038(15) 0.0008(15) -0.0032(16)
C24 0.0288(16) 0.0277(16) 0.0242(16) -0.0045(13) -0.0010(13) -0.0027(13)
C25 0.0241(16) 0.0357(18) 0.0262(16) 0.0009(14) 0.0030(13) -0.0045(13)
C26 0.0267(16) 0.0204(15) 0.0163(15) 0.0005(12) 0.0027(12) 0.0010(12)
O1 0.0249(12) 0.0333(12) 0.0261(11) -0.0041(9) 0.0045(9) -0.0035(9)
O2 0.0306(12) 0.0437(13) 0.0268(12) -0.0014(10) 0.0059(10) -0.0024(10)

loop_
_atom_type_symbol
_atom_type_description
_atom_type_scat_dispersion_real
_atom_type_scat_dispersion_imag
_atom_type_scat_source
C C 0.0181 0.0091 'International Tables Vol C Tables 4.2.6.8 and 6.1.1.4'
H H 0.0000 0.0000 'International Tables Vol C Tables 4.2.6.8 and 6.1.1.4'
N N 0.0311 0.0180 'International Tables Vol C Tables 4.2.6.8 and 6.1.1.4'
O O 0.0492 0.0322 'International Tables Vol C Tables 4.2.6.8 and 6.1.1.4'
Cu Cu -1.9646 0.5888 'International Tables Vol C Tables 4.2.6.8 and 6.1.1.4'
I I -0.3257 6.8362 'International Tables Vol C Tables 4.2.6.8 and 6.1.1.4'

loop_
_geom_angle_atom_site_label_1
_geom_angle_atom_site_label_2
_geom_angle_atom_site_label_3
_geom_angle
_geom_angle_site_symmetry_1
_geom_angle_site_symmetry_3
O1 Cu1 N2 101.19(10) 23_765 .
O1 Cu1 N4 102.52(10) 23_765 .
N2 Cu1 N4 124.68(11) . .
O1 Cu1 N6 95.91(9) 23_765 .
N2 Cu1 N6 112.80(10) . .
N4 Cu1 N6 113.48(10) . .
O1 Cu1 N1 175.47(10) 23_765 .
N2 Cu1 N1 79.73(10) . .
N4 Cu1 N1 80.37(10) . .
N6 Cu1 N1 79.68(10) . .
C17 N1 C9 110.4(3) . .
C17 N1 C1 111.3(2) . .
C9 N1 C1 112.5(3) . .
C17 N1 Cu1 107.16(19) . .
C9 N1 Cu1 108.60(19) . .
C1 N1 Cu1 106.66(19) . .
C2 N2 C3 105.5(3) . .
C2 N2 Cu1 112.7(2) . .
C3 N2 Cu1 141.9(2) . .
C2 N3 C8 107.3(3) . .
C2 N3 H3A 126.3 . .
C8 N3 H3A 126.3 . .
C10 N4 C11 105.5(3) . .
C10 N4 Cu1 112.3(2) . .
C11 N4 Cu1 142.0(2) . .
C10 N5 C16 106.9(3) . .
C10 N5 H5B 126.5 . .
C16 N5 H5B 126.5 . .
C18 N6 C19 105.9(3) . .
C18 N6 Cu1 110.9(2) . .
C19 N6 Cu1 142.5(2) . .
C18 N7 C24 106.4(2) . .
C18 N7 C25 126.8(3) . .
C24 N7 C25 125.9(3) . .
N1 C1 C2 106.1(3) . .
N1 C1 H1A 110.5 . .
C2 C1 H1A 110.5 . .
N1 C1 H1B 110.5 . .
C2 C1 H1B 110.5 . .
H1A C1 H1B 108.7 . .
N2 C2 N3 112.7(3) . .
N2 C2 C1 120.2(3) . .
N3 C2 C1 127.1(3) . .
N2 C3 C4 131.2(3) . .
N2 C3 C8 108.6(3) . .
C4 C3 C8 120.3(3) . .
C5 C4 C3 117.9(3) . .
C5 C4 H4A 121.1 . .
C3 C4 H4A 121.1 . .
C4 C5 C6 121.3(4) . .
C4 C5 H5A 119.3 . .
C6 C5 H5A 119.3 . .
C7 C6 C5 121.9(4) . .
C7 C6 H6A 119.1 . .
C5 C6 H6A 119.1 . .
C6 C7 C8 116.6(4) . .
C6 C7 H7A 121.7 . .
C8 C7 H7A 121.7 . .
N3 C8 C7 132.0(3) . .
N3 C8 C3 105.9(3) . .
C7 C8 C3 122.1(3) . .
C10 C9 N1 108.2(3) . .
C10 C9 H9A 110.1 . .
N1 C9 H9A 110.1 . .
C10 C9 H9B 110.1 . .
N1 C9 H9B 110.1 . .
H9A C9 H9B 108.4 . .
N4 C10 N5 113.0(3) . .
N4 C10 C9 122.0(3) . .
N5 C10 C9 124.9(3) . .
C12 C11 N4 132.1(3) . .
C12 C11 C16 119.8(3) . .
N4 C11 C16 108.1(3) . .
C13 C12 C11 117.6(4) . .
C13 C12 H12A 121.2 . .
C11 C12 H12A 121.2 . .
C12 C13 C14 122.5(4) . .
C12 C13 H13A 118.7 . .
C14 C13 H13A 118.7 . .
C15 C14 C13 121.1(4) . .
C15 C14 H14A 119.4 . .
C13 C14 H14A 119.4 . .
C14 C15 C16 116.7(4) . .
C14 C15 H15A 121.6 . .
C16 C15 H15A 121.6 . .
N5 C16 C15 131.3(4) . .
N5 C16 C11 106.5(3) . .
C15 C16 C11 122.2(4) . .
C18 C17 N1 107.4(2) . .
C18 C17 H17A 110.2 . .
N1 C17 H17A 110.2 . .
C18 C17 H17B 110.2 . .
N1 C17 H17B 110.2 . .
H17A C17 H17B 108.5 . .
N6 C18 N7 113.0(3) . .
N6 C18 C17 120.8(3) . .
N7 C18 C17 126.2(3) . .
N6 C19 C24 109.2(3) . .
N6 C19 C20 130.8(3) . .
C24 C19 C20 120.0(3) . .
C21 C20 C19 117.3(3) . .
C21 C20 H20A 121.3 . .
C19 C20 H20A 121.3 . .
C20 C21 C22 121.7(3) . .
C20 C21 H21A 119.2 . .
C22 C21 H21A 119.2 . .
C23 C22 C21 122.0(3) . .
C23 C22 H22A 119.0 . .
C21 C22 H22A 119.0 . .
C22 C23 C24 115.8(3) . .
C22 C23 H23A 122.1 . .
C24 C23 H23A 122.1 . .
C23 C24 C19 123.2(3) . .
C23 C24 N7 131.2(3) . .
C19 C24 N7 105.6(3) . .
N7 C25 C26 113.5(2) . .
N7 C25 H25A 108.9 . .
C26 C25 H25A 108.9 . .
N7 C25 H25B 108.9 . .
C26 C25 H25B 108.9 . .
H25A C25 H25B 107.7 . .
O1 C26 O2 127.9(3) . .
O1 C26 C25 117.0(2) . .
O2 C26 C25 115.0(3) . .
C26 O1 Cu1 119.64(19) . 20_575

loop_
_geom_bond_atom_site_label_1
_geom_bond_atom_site_label_2
_geom_bond_distance
_geom_bond_site_symmetry_2
Cu1 O1 1.952(2) 23_765
Cu1 N2 2.031(3) .
Cu1 N4 2.054(3) .
Cu1 N6 2.118(3) .
Cu1 N1 2.126(3) .
N1 C17 1.484(4) .
N1 C9 1.485(4) .
N1 C1 1.486(4) .
N2 C2 1.329(4) .
N2 C3 1.391(4) .
N3 C2 1.340(4) .
N3 C8 1.381(5) .
N3 H3A 0.8800 .
N4 C10 1.322(4) .
N4 C11 1.397(5) .
N5 C10 1.345(5) .
N5 C16 1.376(5) .
N5 H5B 0.8800 .
N6 C18 1.317(4) .
N6 C19 1.384(4) .
N7 C18 1.352(4) .
N7 C24 1.399(4) .
N7 C25 1.454(4) .
C1 C2 1.491(5) .
C1 H1A 0.9900 .
C1 H1B 0.9900 .
C3 C4 1.393(5) .
C3 C8 1.401(5) .
C4 C5 1.377(5) .
C4 H4A 0.9500 .
C5 C6 1.393(6) .
C5 H5A 0.9500 .
C6 C7 1.384(6) .
C6 H6A 0.9500 .
C7 C8 1.387(5) .
C7 H7A 0.9500 .
C9 C10 1.481(5) .
C9 H9A 0.9900 .
C9 H9B 0.9900 .
C11 C12 1.382(6) .
C11 C16 1.400(5) .
C12 C13 1.377(6) .
C12 H12A 0.9500 .
C13 C14 1.387(7) .
C13 H13A 0.9500 .
C14 C15 1.367(7) .
C14 H14A 0.9500 .
C15 C16 1.400(6) .
C15 H15A 0.9500 .
C17 C18 1.480(5) .
C17 H17A 0.9900 .
C17 H17B 0.9900 .
C19 C24 1.395(5) .
C19 C20 1.396(5) .
C20 C21 1.381(5) .
C20 H20A 0.9500 .
C21 C22 1.399(5) .
C21 H21A 0.9500 .
C22 C23 1.380(5) .
C22 H22A 0.9500 .
C23 C24 1.392(5) .
C23 H23A 0.9500 .
C25 C26 1.554(4) .
C25 H25A 0.9900 .
C25 H25B 0.9900 .
C26 O1 1.242(4) .
C26 O2 1.242(4) .
O1 Cu1 1.952(2) 20_575

loop_
_geom_torsion_atom_site_label_1
_geom_torsion_atom_site_label_2
_geom_torsion_atom_site_label_3
_geom_torsion_atom_site_label_4
_geom_torsion
_geom_torsion_site_symmetry_1
_geom_torsion_site_symmetry_4
O1 Cu1 N1 C17 14.6(14) 23_765 .
N2 Cu1 N1 C17 -87.4(2) . .
N4 Cu1 N1 C17 144.5(2) . .
N6 Cu1 N1 C17 28.27(19) . .
O1 Cu1 N1 C9 -104.6(12) 23_765 .
N2 Cu1 N1 C9 153.4(2) . .
N4 Cu1 N1 C9 25.3(2) . .
N6 Cu1 N1 C9 -90.9(2) . .
O1 Cu1 N1 C1 133.9(12) 23_765 .
N2 Cu1 N1 C1 31.9(2) . .
N4 Cu1 N1 C1 -96.2(2) . .
N6 Cu1 N1 C1 147.6(2) . .
O1 Cu1 N2 C2 167.5(2) 23_765 .
N4 Cu1 N2 C2 53.6(3) . .
N6 Cu1 N2 C2 -91.1(2) . .
N1 Cu1 N2 C2 -17.0(2) . .
O1 Cu1 N2 C3 -13.1(4) 23_765 .
N4 Cu1 N2 C3 -127.0(3) . .
N6 Cu1 N2 C3 88.3(3) . .
N1 Cu1 N2 C3 162.4(4) . .
O1 Cu1 N4 C10 161.5(2) 23_765 .
N2 Cu1 N4 C10 -85.2(2) . .
N6 Cu1 N4 C10 59.3(2) . .
N1 Cu1 N4 C10 -14.9(2) . .
O1 Cu1 N4 C11 -11.0(4) 23_765 .
N2 Cu1 N4 C11 102.3(4) . .
N6 Cu1 N4 C11 -113.2(4) . .
N1 Cu1 N4 C11 172.6(4) . .
O1 Cu1 N6 C18 167.8(2) 23_765 .
N2 Cu1 N6 C18 63.1(2) . .
N4 Cu1 N6 C18 -85.7(2) . .
N1 Cu1 N6 C18 -11.1(2) . .
O1 Cu1 N6 C19 -24.1(3) 23_765 .
N2 Cu1 N6 C19 -128.8(3) . .
N4 Cu1 N6 C19 82.4(3) . .
N1 Cu1 N6 C19 157.0(3) . .
C17 N1 C1 C2 77.3(3) . .
C9 N1 C1 C2 -158.3(3) . .
Cu1 N1 C1 C2 -39.3(3) . .
C3 N2 C2 N3 -1.0(4) . .
Cu1 N2 C2 N3 178.6(2) . .
C3 N2 C2 C1 178.2(3) . .
Cu1 N2 C2 C1 -2.2(4) . .
C8 N3 C2 N2 1.2(4) . .
C8 N3 C2 C1 -178.0(3) . .
N1 C1 C2 N2 29.2(4) . .
N1 C1 C2 N3 -151.6(3) . .
C2 N2 C3 C4 -179.2(3) . .
Cu1 N2 C3 C4 1.4(6) . .
C2 N2 C3 C8 0.4(3) . .
Cu1 N2 C3 C8 -179.0(3) . .
N2 C3 C4 C5 179.4(3) . .
C8 C3 C4 C5 -0.3(5) . .
C3 C4 C5 C6 0.1(5) . .
C4 C5 C6 C7 0.0(6) . .
C5 C6 C7 C8 0.0(6) . .
C2 N3 C8 C7 178.7(4) . .
C2 N3 C8 C3 -0.9(4) . .
C6 C7 C8 N3 -179.7(4) . .
C6 C7 C8 C3 -0.2(5) . .
N2 C3 C8 N3 0.3(3) . .
C4 C3 C8 N3 180.0(3) . .
N2 C3 C8 C7 -179.4(3) . .
C4 C3 C8 C7 0.3(5) . .
C17 N1 C9 C10 -147.3(3) . .
C1 N1 C9 C10 87.8(3) . .
Cu1 N1 C9 C10 -30.1(3) . .
C11 N4 C10 N5 -0.2(4) . .
Cu1 N4 C10 N5 -175.4(2) . .
C11 N4 C10 C9 176.4(3) . .
Cu1 N4 C10 C9 1.2(4) . .
C16 N5 C10 N4 0.7(4) . .
C16 N5 C10 C9 -175.8(3) . .
N1 C9 C10 N4 20.4(4) . .
N1 C9 C10 N5 -163.5(3) . .
C10 N4 C11 C12 -178.9(4) . .
Cu1 N4 C11 C12 -6.1(7) . .
C10 N4 C11 C16 -0.4(4) . .
Cu1 N4 C11 C16 172.4(3) . .
N4 C11 C12 C13 177.1(4) . .
C16 C11 C12 C13 -1.3(6) . .
C11 C12 C13 C14 0.9(7) . .
C12 C13 C14 C15 -0.1(8) . .
C13 C14 C15 C16 -0.2(8) . .
C10 N5 C16 C15 177.4(4) . .
C10 N5 C16 C11 -0.9(4) . .
C14 C15 C16 N5 -178.3(4) . .
C14 C15 C16 C11 -0.2(7) . .
C12 C11 C16 N5 179.5(3) . .
N4 C11 C16 N5 0.8(4) . .
C12 C11 C16 C15 1.0(6) . .
N4 C11 C16 C15 -177.7(4) . .
C9 N1 C17 C18 78.7(3) . .
C1 N1 C17 C18 -155.6(3) . .
Cu1 N1 C17 C18 -39.3(3) . .
C19 N6 C18 N7 -0.3(3) . .
Cu1 N6 C18 N7 172.2(2) . .
C19 N6 C18 C17 177.7(3) . .
Cu1 N6 C18 C17 -9.8(3) . .
C24 N7 C18 N6 -0.2(3) . .
C25 N7 C18 N6 -169.5(3) . .
C24 N7 C18 C17 -178.1(3) . .
C25 N7 C18 C17 12.6(5) . .
N1 C17 C18 N6 34.3(4) . .
N1 C17 C18 N7 -147.9(3) . .
C18 N6 C19 C24 0.8(3) . .
Cu1 N6 C19 C24 -167.7(3) . .
C18 N6 C19 C20 178.7(3) . .
Cu1 N6 C19 C20 10.3(6) . .
N6 C19 C20 C21 -179.3(3) . .
C24 C19 C20 C21 -1.6(5) . .
C19 C20 C21 C22 0.1(5) . .
C20 C21 C22 C23 1.3(5) . .
C21 C22 C23 C24 -1.0(5) . .
C22 C23 C24 C19 -0.6(5) . .
C22 C23 C24 N7 -179.3(3) . .
N6 C19 C24 C23 -179.9(3) . .
C20 C19 C24 C23 1.9(5) . .
N6 C19 C24 N7 -0.9(3) . .
C20 C19 C24 N7 -179.1(3) . .
C18 N7 C24 C23 179.6(3) . .
C25 N7 C24 C23 -11.1(5) . .
C18 N7 C24 C19 0.7(3) . .
C25 N7 C24 C19 170.1(3) . .
C18 N7 C25 C26 84.2(4) . .
C24 N7 C25 C26 -83.0(4) . .
N7 C25 C26 O1 -3.0(4) . .
N7 C25 C26 O2 177.0(3) . .
O2 C26 O1 Cu1 -3.9(4) . 20_575
C25 C26 O1 Cu1 176.0(2) . 20_575

loop_
_platon_squeeze_void_nr
_platon_squeeze_void_average_x
_platon_squeeze_void_average_y
_platon_squeeze_void_average_z
_platon_squeeze_void_volume
_platon_squeeze_void_count_electrons
_platon_squeeze_void_content
1 0.000 0.000 0.000 8 1 ' '
2 0.500 0.000 0.000 1573 352 ' '
3 1.000 0.000 0.500 1574 352 ' '
4 0.500 0.000 0.500 8 2 ' '
5 0.132 0.132 0.132 46 5 ' '
6 0.632 0.132 0.368 46 5 ' '
7 1.000 0.500 0.000 1574 352 ' '
8 0.500 0.500 0.500 1574 350 ' '
9 0.132 0.368 0.632 46 5 ' '
10 0.632 0.368 0.868 46 5 ' '
11 0.500 0.500 0.000 8 2 ' '
12 0.000 0.500 0.500 8 2 ' '
13 0.368 0.632 0.132 46 6 ' '
14 0.868 0.632 0.368 46 6 ' '
15 0.368 0.868 0.632 46 6 ' '
16 0.868 0.868 0.868 46 6 ' '
